data_7130192
loop_
_publ_author_name
'Ikeshita, Masahiro'
'Mizugaki, Momo'
'Ishikawa, Takahiro'
'Matsudaira, Kana'
'Kitahara, Maho'
'Imai, Yoshitane'
'Tsuno, Takashi'

_publ_section_title
;
 Sign control of circularly polarized luminescence of chiral Schiff-base
 Zn(II) complexes through coordination geometry changes
;
_journal_name_full 'Chemical Communications'
_journal_paper_doi 10.1039/D2CC01959K
_journal_year 2022
_chemical_absolute_configuration unk
_chemical_formula_moiety 'C46 H36 N2 O2 Zn'
_chemical_formula_sum 'C46 H36 N2 O2 Zn'
_chemical_formula_weight 714.206
_space_group_crystal_system orthorhombic
_space_group_IT_number 19
_space_group_name_Hall 'P 2ac 2ab'
_space_group_name_H-M_alt 'P 21 21 21'
_symmetry_Int_Tables_number 19
_audit_creation_date 2022-05-18
_audit_creation_method
;
Olex2 1.3
(compiled 2020.11.12 svn.r5f609507 for OlexSys, GUI svn.r6408)
;
_audit_update_record
;
2022-05-24 deposited with the CCDC.	2022-06-02 downloaded from the CCDC.
;
_cell_angle_alpha 90
_cell_angle_beta 90
_cell_angle_gamma 90
_cell_formula_units_Z 4
_cell_length_a 8.6130(5)
_cell_length_b 14.1657(8)
_cell_length_c 28.4939(15)
_cell_measurement_reflns_used 5157
_cell_measurement_temperature 173.15
_cell_measurement_theta_max 27.0330
_cell_measurement_theta_min 2.4340
_cell_volume 3476.5(3)
_computing_cell_refinement 'CrysAlisPro 1.171.39.46e (Rigaku OD, 2018)'
_computing_data_collection 'CrysAlisPro 1.171.39.46e (Rigaku OD, 2018)'
_computing_data_reduction 'CrysAlisPro 1.171.39.46e (Rigaku OD, 2018)'
_computing_molecular_graphics 'Olex2 1.3 (Dolomanov et al., 2009)'
_computing_publication_material 'Olex2 1.3 (Dolomanov et al., 2009)'
_computing_structure_refinement 'olex2.refine 1.5-dev (Bourhis et al., 2015)'
_computing_structure_solution 'ShelXT (Sheldrick, 2015)'
_diffrn_ambient_temperature 173.15
_diffrn_detector_area_resol_mean 10.0
_diffrn_detector_type 'HPC area detector'
_diffrn_measured_fraction_theta_full 0.9994
_diffrn_measured_fraction_theta_max 0.9994
_diffrn_measurement_details
;
List of Runs (angles in degrees, time in seconds):

  # Type    Start    End  Width  t~exp~   \w     \q     \k     \f   Frames
#--------------------------------------------------------------------------
  1  \w     14.00 109.00   0.50  136.52    --   20.00  54.00 -30.00  190
  2  \w    -74.00  -1.00   0.50  136.52    --   20.00  54.00  60.00  146
  3  \w      3.00  62.00   0.50  136.52    --   20.00  54.00  60.00  118
  4  \w    -62.00 -37.00   0.50  136.52    --   20.00  54.00 -90.00   50
  5  \w     24.00 105.00   0.50  136.52    --   20.00  54.00 -90.00  162
  6  \w    -67.00 -34.00   0.50  136.52    --   20.00  54.00  30.00   66
  7  \w     16.00  61.00   0.50  136.52    --   20.00  54.00  30.00   90
  8  \w    -45.00  70.00   0.50  136.52    --   20.00  54.00 120.00  230
  9  \w    -48.00 -23.00   0.50  136.52    --   20.00  54.00 -30.00   50
;
_diffrn_measurement_device 'fixed-chi diffractometer'
_diffrn_measurement_device_type 'Rigaku XtaLAB mini2'
_diffrn_measurement_method '\w scans'
_diffrn_radiation_type 'Mo K\a'
_diffrn_radiation_wavelength 0.71073
_diffrn_reflns_av_R_equivalents 0.0792
_diffrn_reflns_av_unetI/netI 0.1291
_diffrn_reflns_Laue_measured_fraction_full 0.9994
_diffrn_reflns_Laue_measured_fraction_max 0.9994
_diffrn_reflns_limit_h_max 12
_diffrn_reflns_limit_h_min -12
_diffrn_reflns_limit_k_max 16
_diffrn_reflns_limit_k_min -20
_diffrn_reflns_limit_l_max 40
_diffrn_reflns_limit_l_min -40
_diffrn_reflns_number 33792
_diffrn_reflns_point_group_measured_fraction_full 0.9997
_diffrn_reflns_point_group_measured_fraction_max 0.9997
_diffrn_reflns_theta_full 24.9998
_diffrn_reflns_theta_max 25.00
_diffrn_reflns_theta_min 2.03
_exptl_absorpt_coefficient_mu 0.750
_exptl_absorpt_correction_T_max 1.00000
_exptl_absorpt_correction_T_min 0.73360
_exptl_absorpt_correction_type multi-scan
_exptl_absorpt_process_details
;
CrysAlisPro 1.171.39.46e (Rigaku Oxford Diffraction, 2018)
Empirical absorption correction using spherical harmonics,
 implemented in SCALE3 ABSPACK scaling algorithm.
;
_exptl_crystal_colour yellow
_exptl_crystal_colour_primary yellow
_exptl_crystal_density_diffrn 1.365
_exptl_crystal_description plate
_exptl_crystal_F_000 1490.169
_exptl_crystal_preparation CH2Cl2/EtOH
_exptl_crystal_size_max 0.215
_exptl_crystal_size_mid 0.086
_exptl_crystal_size_min 0.068
_refine_diff_density_max 0.8146
_refine_diff_density_min -0.5459
_refine_diff_density_rms 0.1013
_refine_ls_abs_structure_details 'Hooft, R.W.W., Straver, L.H., Spek, A.L. (2010). J. Appl. Cryst., 43, 665-668.'
_refine_ls_abs_structure_Flack 0.001(7)
_refine_ls_d_res_high 0.8409
_refine_ls_d_res_low 10.0453
_refine_ls_goodness_of_fit_ref 1.0537
_refine_ls_hydrogen_treatment constr
_refine_ls_matrix_type full
_refine_ls_number_constraints 68
_refine_ls_number_parameters 462
_refine_ls_number_reflns 6125
_refine_ls_number_restraints 0
_refine_ls_restrained_S_all 1.0537
_refine_ls_R_factor_all 0.0696
_refine_ls_R_factor_gt 0.0509
_refine_ls_shift/su_max -0.0005
_refine_ls_shift/su_mean 0.0001
_refine_ls_structure_factor_coef Fsqd
_refine_ls_weighting_details 'w=1/[\s^2^(Fo^2^)+(0.0445P)^2^] where P=(Fo^2^+2Fc^2^)/3'
_refine_ls_weighting_scheme calc
_refine_ls_wR_factor_gt 0.0908
_refine_ls_wR_factor_ref 0.0964
_reflns_Friedel_coverage 1.000
_reflns_limit_h_max 10
_reflns_limit_h_min -10
_reflns_limit_k_max 16
_reflns_limit_k_min -16
_reflns_limit_l_max 33
_reflns_limit_l_min -33
_reflns_number_gt 5001
_reflns_number_total 6125
_reflns_threshold_expression I>=2u(I)
_cod_data_source_file d2cc01959k2.cif
_cod_data_source_block exp_386
_cod_original_sg_symbol_Hall ' P 2ac 2ab'
_cod_database_code 7130192
_olex2_refinement_description
;
1.a Ternary CH refined with riding coordinates:
 C00M(H00M), C013(H013)
1.b Aromatic/amide H refined with riding coordinates:
 C008(H008), C00D(H00D), C00F(H00F), C00G(H00G), C00H(H00H), C00I(H00I),
 C00L(H00L), C00N(H00N), C00R(H00R), C00T(H00T), C00U(H00U), C00V(H00V),
 C00W(H00W), C00X(H00X), C010(H010), C011(H011), C014(H014), C015(H015),
 C016(H016), C017(H017), C018(H018), C019(H019), C01A(H01d), C01B(H01e),
 C01C(H01f), C01D(H01g), C01E(H01h), C01F(H01i)
1.c Idealised Me refined as rotating group:
 C00Z(H00a,H00b,H00c), C012(H01a,H01b,H01c)
;
_olex2_submission_special_instructions 'No special instructions were received'
_oxdiff_exptl_absorpt_empirical_details
;
Empirical correction (ABSPACK) includes:
- Absorption correction using spherical harmonics
- Frame scaling
;

loop_
_space_group_symop_id
_space_group_symop_operation_xyz
1 x,y,z
2 x+1/2,-y+1/2,-z
3 -x,y+1/2,-z+1/2
4 -x+1/2,-y,z+1/2

loop_
_atom_site_label
_atom_site_type_symbol
_atom_site_fract_x
_atom_site_fract_y
_atom_site_fract_z
_atom_site_U_iso_or_equiv
_atom_site_adp_type
_atom_site_occupancy
_atom_site_refinement_flags_posn
Zn01 Zn 0.66162(5) 0.37622(3) 0.362040(14) 0.02264(12) Uani 1.000000 .
O002 O 0.8468(3) 0.31462(17) 0.33811(8) 0.0239(6) Uani 1.000000 .
O003 O 0.6302(3) 0.51065(18) 0.37174(9) 0.0274(7) Uani 1.000000 .
N004 N 0.4918(4) 0.3672(2) 0.31413(10) 0.0237(7) Uani 1.000000 .
N005 N 0.6783(4) 0.3124(2) 0.42534(10) 0.0243(8) Uani 1.000000 .
C20 C 1.1454(5) 0.1547(3) 0.24447(13) 0.0270(10) Uani 1.000000 .
C007 C 0.5005(5) 0.5566(3) 0.36606(14) 0.0249(9) Uani 1.000000 .
C008 C 1.1876(5) 0.0636(3) 0.26011(15) 0.0328(11) Uani 1.000000 .
H008 H 1.2466(5) 0.0238(3) 0.24006(15) 0.0393(13) Uiso 1.000000 R
C009 C 0.8943(4) 0.2314(3) 0.34972(13) 0.0218(10) Uani 1.000000 .
C00A C 1.0558(4) 0.2159(3) 0.27419(14) 0.0234(10) Uani 1.000000 .
C00B C 0.3357(6) 0.6949(3) 0.38127(15) 0.0389(11) Uani 1.000000 .
C00C C 0.5149(5) 0.1952(3) 0.30261(14) 0.0274(10) Uani 1.000000 .
C00D C 1.1687(5) 0.2772(3) 0.18551(13) 0.0332(10) Uani 1.000000 .
H00D H 1.2052(5) 0.2981(3) 0.15583(13) 0.0399(12) Uiso 1.000000 R
C00E C 0.6032(6) 0.6976(3) 0.41356(14) 0.0338(12) Uani 1.000000 .
C00F C 0.6190(5) 0.1292(3) 0.28467(15) 0.0375(11) Uani 1.000000 .
H00F H 0.6753(5) 0.1435(3) 0.25689(15) 0.0450(13) Uiso 1.000000 R
C00G C 0.7518(5) 0.2333(3) 0.42807(13) 0.0243(10) Uani 1.000000 .
H00G H 0.7416(5) 0.2006(3) 0.45699(13) 0.0291(11) Uiso 1.000000 R
C00H C 0.9040(5) 0.0969(3) 0.40503(14) 0.0294(11) Uani 1.000000 .
H00H H 0.8724(5) 0.0693(3) 0.43388(14) 0.0353(13) Uiso 1.000000 R
C00I C 0.3852(5) 0.4305(3) 0.31311(13) 0.0275(10) Uani 1.000000 .
H00I H 0.3007(5) 0.4179(3) 0.29260(13) 0.0330(12) Uiso 1.000000 R
C00J C 0.4802(5) 0.6498(3) 0.38684(14) 0.0283(11) Uani 1.000000 .
C00K C 0.4326(4) 0.3714(3) 0.45736(12) 0.0259(9) Uani 1.000000 .
C00L C 1.0006(5) 0.0483(3) 0.37688(14) 0.0326(11) Uani 1.000000 .
H00L H 1.0374(5) -0.0122(3) 0.38603(14) 0.0391(13) Uiso 1.000000 R
C00M C 0.4812(5) 0.2891(3) 0.27941(14) 0.0271(10) Uani 1.000000 .
H00M H 0.3717(5) 0.2870(3) 0.26780(14) 0.0326(12) Uiso 1.000000 R
C00N C 1.0292(5) 0.3083(3) 0.25738(14) 0.0260(10) Uani 1.000000 .
H00N H 0.9717(5) 0.3514(3) 0.27611(14) 0.0312(12) Uiso 1.000000 R
C00O C 0.3758(5) 0.5185(3) 0.33890(14) 0.0299(11) Uani 1.000000 .
C00P C 1.0011(5) 0.1787(3) 0.31968(13) 0.0217(9) Uani 1.000000 .
C00Q C 1.0478(5) 0.0886(3) 0.33295(14) 0.0248(10) Uani 1.000000 .
C00R C 0.3686(6) 0.4604(3) 0.46033(13) 0.0376(12) Uani 1.000000 .
H00R H 0.4308(6) 0.5118(3) 0.47072(13) 0.0451(15) Uiso 1.000000 R
C00S C 0.8477(5) 0.1877(3) 0.39313(12) 0.0256(9) Uani 1.000000 .
C00T C 0.7539(6) 0.6624(3) 0.42136(15) 0.0342(12) Uani 1.000000 .
H00T H 0.7802(6) 0.6019(3) 0.40940(15) 0.0410(14) Uiso 1.000000 R
C00U C 1.1456(5) 0.0319(3) 0.30308(14) 0.0303(10) Uani 1.000000 .
H00U H 1.1808(5) -0.0280(3) 0.31361(14) 0.0363(12) Uiso 1.000000 R
C00V C 1.0848(5) 0.3373(3) 0.21453(14) 0.0286(10) Uani 1.000000 .
H00V H 1.0653(5) 0.4001(3) 0.20447(14) 0.0343(12) Uiso 1.000000 R
C00W C 1.1975(5) 0.1876(3) 0.20046(14) 0.0309(11) Uani 1.000000 .
H00W H 1.2544(5) 0.1461(3) 0.18071(14) 0.0371(13) Uiso 1.000000 R
C00X C 0.3085(7) 0.7861(3) 0.40235(18) 0.0497(15) Uani 1.000000 .
H00X H 0.2100(7) 0.8155(3) 0.39889(18) 0.0597(18) Uiso 1.000000 R
C00Y C 0.5712(7) 0.7896(3) 0.43250(16) 0.0451(14) Uani 1.000000 .
C00Z C 0.5849(6) 0.3123(3) 0.23751(15) 0.0373(12) Uani 1.000000 .
H00a H 0.5502(19) 0.3714(10) 0.2231(6) 0.0559(18) Uiso 1.000000 GR
H00b H 0.6925(7) 0.3192(18) 0.2481(2) 0.0559(18) Uiso 1.000000 GR
H00c H 0.579(2) 0.2612(9) 0.2144(4) 0.0559(18) Uiso 1.000000 GR
C010 C 0.8642(7) 0.7125(3) 0.44568(15) 0.0487(14) Uani 1.000000 .
H010 H 0.9645(7) 0.6863(3) 0.45054(15) 0.0584(17) Uiso 1.000000 R
C011 C 0.5641(6) 0.0214(3) 0.34754(19) 0.0479(14) Uani 1.000000 .
H011 H 0.5821(6) -0.0372(3) 0.36285(19) 0.0575(17) Uiso 1.000000 R
C012 C 0.6944(5) 0.4283(3) 0.48893(14) 0.0402(13) Uani 1.000000 .
H01a H 0.8008(10) 0.4068(7) 0.4947(9) 0.0603(19) Uiso 1.000000 GR
H01b H 0.696(3) 0.4813(8) 0.4668(5) 0.0603(19) Uiso 1.000000 GR
H01c H 0.647(2) 0.4488(14) 0.5186(5) 0.0603(19) Uiso 1.000000 GR
C013 C 0.5999(5) 0.3480(3) 0.46842(13) 0.0287(11) Uani 1.000000 .
H013 H 0.5997(5) 0.2956(3) 0.49190(13) 0.0345(13) Uiso 1.000000 R
C014 C 0.3361(6) 0.2980(3) 0.44240(14) 0.0425(12) Uani 1.000000 .
H014 H 0.3764(6) 0.2356(3) 0.44064(14) 0.0510(15) Uiso 1.000000 R
C015 C 0.2145(6) 0.6536(3) 0.35476(17) 0.0453(13) Uani 1.000000 .
H015 H 0.1182(6) 0.6856(3) 0.35157(17) 0.0543(16) Uiso 1.000000 R
C016 C 0.4367(5) 0.1714(3) 0.34386(15) 0.0354(11) Uani 1.000000 .
H016 H 0.3656(5) 0.2152(3) 0.35714(15) 0.0425(14) Uiso 1.000000 R
C017 C 0.4605(6) 0.0858(3) 0.36571(18) 0.0440(13) Uani 1.000000 .
H017 H 0.4049(6) 0.0711(3) 0.39357(18) 0.0528(15) Uiso 1.000000 R
C018 C 0.6416(6) 0.0439(3) 0.30645(18) 0.0463(13) Uani 1.000000 .
H018 H 0.7116(6) -0.0004(3) 0.29310(18) 0.0556(15) Uiso 1.000000 R
C019 C 0.2350(6) 0.5681(3) 0.33381(16) 0.0398(12) Uani 1.000000 .
H019 H 0.1535(6) 0.5417(3) 0.31558(16) 0.0477(15) Uiso 1.000000 R
C01A C 0.6865(8) 0.8391(4) 0.45668(17) 0.0594(16) Uani 1.000000 .
H01d H 0.6635(8) 0.9001(4) 0.46869(17) 0.0712(19) Uiso 1.000000 R
C01B C 0.4192(8) 0.8293(4) 0.42647(19) 0.0554(15) Uani 1.000000 .
H01e H 0.3971(8) 0.8888(4) 0.44031(19) 0.0665(18) Uiso 1.000000 R
C01C C 0.8289(9) 0.8028(4) 0.46342(17) 0.0643(16) Uani 1.000000 .
H01f H 0.9052(9) 0.8379(4) 0.48004(17) 0.077(2) Uiso 1.000000 R
C01D C 0.1226(6) 0.4031(6) 0.43279(17) 0.068(2) Uani 1.000000 .
H01g H 0.0178(6) 0.4142(6) 0.42399(17) 0.082(3) Uiso 1.000000 R
C01E C 0.2148(7) 0.4759(5) 0.44832(17) 0.0592(18) Uani 1.000000 .
H01h H 0.1725(7) 0.5377(5) 0.45085(17) 0.071(2) Uiso 1.000000 R
C01F C 0.1846(7) 0.3141(5) 0.43023(17) 0.0613(17) Uani 1.000000 .
H01i H 0.1217(7) 0.2630(5) 0.41990(17) 0.074(2) Uiso 1.000000 R

loop_
_atom_site_aniso_label
_atom_site_aniso_U_11
_atom_site_aniso_U_22
_atom_site_aniso_U_33
_atom_site_aniso_U_12
_atom_site_aniso_U_13
_atom_site_aniso_U_23
Zn01 0.0262(2) 0.0254(2) 0.01626(19) 0.0024(2) -0.0002(2) -0.0009(2)
O002 0.0259(16) 0.0253(15) 0.0204(13) 0.0049(14) 0.0039(14) 0.0002(11)
O003 0.0338(18) 0.0242(15) 0.0244(15) 0.0015(13) 0.0010(13) -0.0024(11)
N004 0.0233(18) 0.029(2) 0.0187(16) -0.0016(18) -0.0044(14) -0.0030(16)
N005 0.029(2) 0.031(2) 0.0134(15) 0.0035(18) 0.0018(16) 0.0033(14)
C20 0.024(2) 0.030(2) 0.027(2) -0.000(2) 0.002(2) -0.0113(17)
C007 0.030(2) 0.030(2) 0.015(2) 0.005(2) 0.008(2) 0.008(2)
C008 0.034(3) 0.028(3) 0.036(2) 0.000(2) 0.006(2) -0.013(2)
C009 0.019(2) 0.025(2) 0.021(2) 0.0011(18) -0.0060(17) 0.0016(17)
C00A 0.022(2) 0.026(2) 0.022(2) -0.0064(18) 0.0000(18) -0.0039(18)
C00B 0.053(3) 0.031(3) 0.033(2) 0.009(3) 0.017(3) 0.0046(19)
C00C 0.029(3) 0.031(3) 0.023(2) -0.003(2) -0.004(2) -0.0050(19)
C00D 0.034(3) 0.043(3) 0.022(2) -0.005(2) 0.003(2) -0.0060(19)
C00E 0.063(3) 0.020(2) 0.019(2) -0.000(2) 0.010(2) 0.0046(19)
C00F 0.045(3) 0.034(3) 0.033(2) -0.001(3) -0.005(2) -0.010(2)
C00G 0.026(2) 0.035(3) 0.012(2) -0.000(2) -0.0011(18) 0.0055(18)
C00H 0.038(3) 0.025(3) 0.026(2) -0.0031(19) -0.000(2) 0.0061(18)
C00I 0.023(3) 0.040(3) 0.019(2) 0.002(2) 0.0005(17) 0.0014(19)
C00J 0.040(3) 0.025(3) 0.020(2) 0.004(2) 0.013(2) 0.0028(18)
C00K 0.028(2) 0.040(3) 0.0098(18) -0.004(2) 0.0035(16) -0.003(2)
C00L 0.038(3) 0.024(2) 0.036(3) 0.005(2) -0.005(2) 0.0029(19)
C00M 0.026(3) 0.030(3) 0.025(2) -0.001(2) -0.0042(19) -0.0038(18)
C00N 0.022(2) 0.026(2) 0.030(2) -0.0016(18) -0.0001(19) -0.0039(19)
C00O 0.033(3) 0.034(3) 0.024(2) 0.006(2) 0.008(2) 0.0045(19)
C00P 0.018(2) 0.023(2) 0.024(2) 0.0008(18) -0.0025(19) -0.0022(17)
C00Q 0.020(2) 0.023(2) 0.031(2) -0.0027(17) -0.0001(19) -0.0004(19)
C00R 0.048(4) 0.051(3) 0.014(2) 0.002(3) 0.010(2) -0.002(2)
C00S 0.027(2) 0.028(2) 0.022(2) -0.004(2) -0.004(2) -0.0009(17)
C00T 0.058(3) 0.023(3) 0.022(2) -0.002(2) -0.002(2) -0.0022(19)
C00U 0.031(3) 0.018(2) 0.042(3) 0.002(2) -0.002(2) -0.0011(18)
C00V 0.027(2) 0.027(3) 0.032(2) -0.0018(19) -0.000(2) 0.001(2)
C00W 0.030(3) 0.038(3) 0.025(2) 0.002(2) 0.005(2) -0.009(2)
C00X 0.061(4) 0.035(3) 0.053(3) 0.020(3) 0.024(3) 0.007(2)
C00Y 0.085(4) 0.024(3) 0.027(3) 0.003(3) 0.011(3) 0.002(2)
C00Z 0.052(3) 0.035(3) 0.024(2) -0.002(2) -0.001(2) -0.001(2)
C010 0.073(4) 0.041(3) 0.032(2) -0.011(3) -0.011(3) -0.003(2)
C011 0.059(4) 0.025(3) 0.060(4) -0.008(3) -0.021(3) 0.010(2)
C012 0.040(3) 0.058(3) 0.023(2) -0.007(2) 0.006(2) -0.010(2)
C013 0.036(3) 0.036(3) 0.014(2) -0.000(2) 0.0022(18) 0.0015(18)
C014 0.050(3) 0.056(3) 0.021(2) -0.015(3) 0.007(3) -0.002(2)
C015 0.044(3) 0.045(3) 0.046(3) 0.025(2) 0.009(2) 0.012(2)
C016 0.038(3) 0.042(3) 0.026(2) -0.000(2) -0.004(2) -0.002(2)
C017 0.053(3) 0.046(3) 0.032(3) -0.012(2) -0.011(3) 0.007(3)
C018 0.047(3) 0.031(3) 0.061(3) 0.006(3) -0.013(3) -0.012(2)
C019 0.037(3) 0.043(3) 0.040(3) 0.009(2) 0.004(2) 0.001(2)
C01A 0.104(5) 0.034(3) 0.040(3) -0.006(3) 0.002(4) -0.013(2)
C01B 0.089(5) 0.032(3) 0.045(3) 0.012(3) 0.021(3) -0.000(3)
C01C 0.102(5) 0.050(4) 0.041(3) -0.021(4) -0.009(4) -0.011(3)
C01D 0.028(3) 0.151(7) 0.026(3) 0.009(4) 0.001(2) 0.008(4)
C01E 0.052(4) 0.097(5) 0.029(3) 0.037(4) 0.016(3) 0.010(3)
C01F 0.033(4) 0.115(6) 0.036(3) -0.031(3) 0.000(3) 0.002(3)

loop_
_atom_type_symbol
_atom_type_scat_dispersion_real
_atom_type_scat_dispersion_imag
_atom_type_scat_Cromer_Mann_a1
_atom_type_scat_Cromer_Mann_a2
_atom_type_scat_Cromer_Mann_a3
_atom_type_scat_Cromer_Mann_a4
_atom_type_scat_Cromer_Mann_b1
_atom_type_scat_Cromer_Mann_b2
_atom_type_scat_Cromer_Mann_b3
_atom_type_scat_Cromer_Mann_b4
_atom_type_scat_Cromer_Mann_c
_atom_type_scat_source
_atom_type_scat_dispersion_source
C 0.00347 0.00161 2.31000 1.02000 1.58860 0.86500 20.84390 10.20750 0.56870 51.65120 0.21560 'International Tables Volume C Table 6.1.1.4 (pp. 500-502)' 'Henke, Gullikson and Davis, At. Data and Nucl. Data Tables, 1993, 54, 2'
H 0.00000 0.00000 0.49300 0.32291 0.14019 0.04081 10.51090 26.12570 3.14236 57.79970 0.00304 'International Tables Volume C Table 6.1.1.4 (pp. 500-502)' 'Henke, Gullikson and Davis, At. Data and Nucl. Data Tables, 1993, 54, 2'
N 0.00653 0.00323 12.21260 3.13220 2.01250 1.16630 0.00570 9.89330 28.99750 0.58260 -11.52900 'International Tables Volume C Table 6.1.1.4 (pp. 500-502)' 'Henke, Gullikson and Davis, At. Data and Nucl. Data Tables, 1993, 54, 2'
O 0.01158 0.00611 3.04850 2.28680 1.54630 0.86700 13.27710 5.70110 0.32390 32.90890 0.25080 'International Tables Volume C Table 6.1.1.4 (pp. 500-502)' 'Henke, Gullikson and Davis, At. Data and Nucl. Data Tables, 1993, 54, 2'
Zn 0.31207 1.46666 14.07430 7.03180 5.16520 2.41000 3.26550 0.23330 10.31630 58.70970 1.30410 'International Tables Volume C Table 6.1.1.4 (pp. 500-502)' 'Henke, Gullikson and Davis, At. Data and Nucl. Data Tables, 1993, 54, 2'

loop_
_geom_angle_atom_site_label_1
_geom_angle_atom_site_label_2
_geom_angle_atom_site_label_3
_geom_angle
_geom_angle_site_symmetry_1
_geom_angle_site_symmetry_3
_geom_angle_publ_flag
O003 Zn01 O002 127.21(11) . . y
N004 Zn01 O002 109.38(12) . . y
N004 Zn01 O003 93.29(13) . . y
N005 Zn01 O002 93.09(12) . . y
N005 Zn01 O003 108.73(12) . . y
N005 Zn01 N004 129.10(14) . . y
C009 O002 Zn01 125.5(2) . . ?
C007 O003 Zn01 126.3(2) . . ?
C00I N004 Zn01 119.6(3) . . ?
C00M N004 Zn01 123.0(3) . . ?
C00M N004 C00I 117.4(3) . . ?
C00G N005 Zn01 118.5(3) . . ?
C013 N005 Zn01 123.5(3) . . ?
C013 N005 C00G 117.9(3) . . ?
C00A C20 C008 120.2(4) . . ?
C00W C20 C008 120.1(4) . . ?
C00W C20 C00A 119.6(4) . . ?
C00J C007 O003 120.3(4) . . ?
C00O C007 O003 121.5(4) . . ?
C00O C007 C00J 118.2(4) . . ?
H008 C008 C20 119.3(2) . . ?
C00U C008 C20 121.3(4) . . ?
C00U C008 H008 119.3(2) . . ?
C00P C009 O002 121.1(3) . . ?
C00S C009 O002 121.6(4) . . ?
C00S C009 C00P 117.4(4) . . ?
C00N C00A C20 116.5(4) . . ?
C00P C00A C20 118.2(4) . . ?
C00P C00A C00N 125.2(4) . . ?
C00X C00B C00J 120.2(5) . . ?
C015 C00B C00J 121.6(4) . . ?
C015 C00B C00X 118.2(5) . . ?
C00M C00C C00F 123.6(4) . . ?
C016 C00C C00F 117.3(4) . . ?
C016 C00C C00M 119.1(4) . . ?
C00V C00D H00D 120.7(3) . . ?
C00W C00D H00D 120.7(2) . . ?
C00W C00D C00V 118.7(4) . . ?
C00T C00E C00J 125.7(4) . . ?
C00Y C00E C00J 118.3(4) . . ?
C00Y C00E C00T 116.0(4) . . ?
H00F C00F C00C 119.5(3) . . ?
C018 C00F C00C 121.1(4) . . ?
C018 C00F H00F 119.5(3) . . ?
H00G C00G N005 115.6(2) . . ?
C00S C00G N005 128.9(4) . . ?
C00S C00G H00G 115.6(2) . . ?
C00L C00H H00H 118.9(3) . . ?
C00S C00H H00H 118.9(2) . . ?
C00S C00H C00L 122.3(4) . . ?
H00I C00I N004 115.5(2) . . ?
C00O C00I N004 129.0(4) . . ?
C00O C00I H00I 115.5(2) . . ?
C00B C00J C007 118.1(4) . . ?
C00E C00J C007 122.8(4) . . ?
C00E C00J C00B 119.1(4) . . ?
C013 C00K C00R 124.6(4) . . ?
C014 C00K C00R 117.5(4) . . ?
C014 C00K C013 117.9(4) . . ?
H00L C00L C00H 120.2(3) . . ?
C00Q C00L C00H 119.5(4) . . ?
C00Q C00L H00L 120.2(2) . . ?
C00C C00M N004 110.6(3) . . ?
H00M C00M N004 107.4(2) . . ?
H00M C00M C00C 107.4(2) . . ?
C00Z C00M N004 108.9(3) . . ?
C00Z C00M C00C 114.7(4) . . ?
C00Z C00M H00M 107.4(2) . . ?
H00N C00N C00A 119.3(2) . . ?
C00V C00N C00A 121.4(4) . . ?
C00V C00N H00N 119.3(3) . . ?
C00I C00O C007 123.9(4) . . ?
C019 C00O C007 120.9(4) . . ?
C019 C00O C00I 115.2(4) . . ?
C00A C00P C009 122.2(4) . . ?
C00Q C00P C009 119.4(4) . . ?
C00Q C00P C00A 118.3(4) . . ?
C00P C00Q C00L 121.4(4) . . ?
C00U C00Q C00L 117.4(4) . . ?
C00U C00Q C00P 121.3(4) . . ?
H00R C00R C00K 119.6(3) . . ?
C01E C00R C00K 120.8(5) . . ?
C01E C00R H00R 119.6(4) . . ?
C00G C00S C009 124.0(4) . . ?
C00H C00S C009 120.0(4) . . ?
C00H C00S C00G 115.9(3) . . ?
H00T C00T C00E 118.8(3) . . ?
C010 C00T C00E 122.3(4) . . ?
C010 C00T H00T 118.8(3) . . ?
C00Q C00U C008 120.4(4) . . ?
H00U C00U C008 119.8(2) . . ?
H00U C00U C00Q 119.8(2) . . ?
C00N C00V C00D 121.8(4) . . ?
H00V C00V C00D 119.1(3) . . ?
H00V C00V C00N 119.1(3) . . ?
C00D C00W C20 121.9(4) . . ?
H00W C00W C20 119.0(2) . . ?
H00W C00W C00D 119.0(2) . . ?
H00X C00X C00B 119.6(3) . . ?
C01B C00X C00B 120.8(5) . . ?
C01B C00X H00X 119.6(3) . . ?
C01A C00Y C00E 120.3(5) . . ?
C01B C00Y C00E 119.0(5) . . ?
C01B C00Y C01A 120.7(5) . . ?
H00a C00Z C00M 109.5 . . ?
H00b C00Z C00M 109.5 . . ?
H00b C00Z H00a 109.5 . . ?
H00c C00Z C00M 109.5 . . ?
H00c C00Z H00a 109.5 . . ?
H00c C00Z H00b 109.5 . . ?
H010 C010 C00T 120.0(3) . . ?
C01C C010 C00T 120.1(6) . . ?
C01C C010 H010 120.0(4) . . ?
C017 C011 H011 120.8(3) . . ?
C018 C011 H011 120.8(3) . . ?
C018 C011 C017 118.5(5) . . ?
H01b C012 H01a 109.5 . . ?
H01c C012 H01a 109.5 . . ?
H01c C012 H01b 109.5 . . ?
C013 C012 H01a 109.5 . . ?
C013 C012 H01b 109.5 . . ?
C013 C012 H01c 109.5 . . ?
C00K C013 N005 109.5(3) . . ?
C012 C013 N005 109.2(3) . . ?
C012 C013 C00K 115.3(4) . . ?
H013 C013 N005 107.5(2) . . ?
H013 C013 C00K 107.5(2) . . ?
H013 C013 C012 107.5(2) . . ?
H014 C014 C00K 119.3(3) . . ?
C01F C014 C00K 121.3(5) . . ?
C01F C014 H014 119.3(4) . . ?
H015 C015 C00B 119.8(3) . . ?
C019 C015 C00B 120.4(4) . . ?
C019 C015 H015 119.8(3) . . ?
H016 C016 C00C 119.3(3) . . ?
C017 C016 C00C 121.4(5) . . ?
C017 C016 H016 119.3(3) . . ?
C016 C017 C011 120.6(5) . . ?
H017 C017 C011 119.7(3) . . ?
H017 C017 C016 119.7(3) . . ?
C011 C018 C00F 121.1(5) . . ?
H018 C018 C00F 119.4(3) . . ?
H018 C018 C011 119.4(3) . . ?
C015 C019 C00O 120.7(5) . . ?
H019 C019 C00O 119.7(3) . . ?
H019 C019 C015 119.7(3) . . ?
H01d C01A C00Y 119.1(3) . . ?
C01C C01A C00Y 121.8(5) . . ?
C01C C01A H01d 119.1(3) . . ?
C00Y C01B C00X 122.5(5) . . ?
H01e C01B C00X 118.7(3) . . ?
H01e C01B C00Y 118.7(3) . . ?
C01A C01C C010 119.6(5) . . ?
H01f C01C C010 120.2(4) . . ?
H01f C01C C01A 120.2(3) . . ?
C01E C01D H01g 120.6(4) . . ?
C01F C01D H01g 120.6(4) . . ?
C01F C01D C01E 118.8(5) . . ?
C01D C01E C00R 120.8(6) . . ?
H01h C01E C00R 119.6(4) . . ?
H01h C01E C01D 119.6(4) . . ?
C01D C01F C014 120.7(6) . . ?
H01i C01F C014 119.6(4) . . ?
H01i C01F C01D 119.6(4) . . ?

loop_
_geom_bond_atom_site_label_1
_geom_bond_atom_site_label_2
_geom_bond_distance
_geom_bond_site_symmetry_2
_geom_bond_publ_flag
Zn01 O002 1.942(3) . y
Zn01 O003 1.943(3) . y
Zn01 N004 2.005(3) . y
Zn01 N005 2.023(3) . y
O002 C009 1.291(4) . ?
O003 C007 1.303(4) . ?
N004 C00I 1.283(5) . ?
N004 C00M 1.488(5) . ?
N005 C00G 1.289(5) . ?
N005 C013 1.489(5) . ?
C20 C008 1.412(5) . ?
C20 C00A 1.437(5) . ?
C20 C00W 1.412(5) . ?
C007 C00J 1.457(5) . ?
C007 C00O 1.430(6) . ?
C008 H008 0.9500 . ?
C008 C00U 1.353(5) . ?
C009 C00P 1.462(5) . ?
C009 C00S 1.440(5) . ?
C00A C00N 1.413(5) . ?
C00A C00P 1.476(5) . ?
C00B C00J 1.408(6) . ?
C00B C00X 1.443(6) . ?
C00B C015 1.416(7) . ?
C00C C00F 1.392(6) . ?
C00C C00M 1.514(6) . ?
C00C C016 1.396(6) . ?
C00D H00D 0.9500 . ?
C00D C00V 1.390(6) . ?
C00D C00W 1.361(6) . ?
C00E C00J 1.469(6) . ?
C00E C00T 1.408(6) . ?
C00E C00Y 1.438(6) . ?
C00F H00F 0.9500 . ?
C00F C018 1.372(6) . ?
C00G H00G 0.9500 . ?
C00G C00S 1.446(5) . ?
C00H H00H 0.9500 . ?
C00H C00L 1.345(5) . ?
C00H C00S 1.417(5) . ?
C00I H00I 0.9500 . ?
C00I C00O 1.449(6) . ?
C00K C00R 1.379(6) . ?
C00K C013 1.511(5) . ?
C00K C014 1.398(6) . ?
C00L H00L 0.9500 . ?
C00L C00Q 1.434(6) . ?
C00M H00M 1.0000 . ?
C00M C00Z 1.527(6) . ?
C00N H00N 0.9500 . ?
C00N C00V 1.374(6) . ?
C00O C019 1.410(6) . ?
C00P C00Q 1.391(5) . ?
C00Q C00U 1.441(5) . ?
C00R H00R 0.9500 . ?
C00R C01E 1.386(7) . ?
C00T H00T 0.9500 . ?
C00T C010 1.374(6) . ?
C00U H00U 0.9500 . ?
C00V H00V 0.9500 . ?
C00W H00W 0.9500 . ?
C00X H00X 0.9500 . ?
C00X C01B 1.326(7) . ?
C00Y C01A 1.397(7) . ?
C00Y C01B 1.435(7) . ?
C00Z H00a 0.9800 . ?
C00Z H00b 0.9800 . ?
C00Z H00c 0.9800 . ?
C010 H010 0.9500 . ?
C010 C01C 1.409(7) . ?
C011 H011 0.9500 . ?
C011 C017 1.378(7) . ?
C011 C018 1.385(7) . ?
C012 H01a 0.9800 . ?
C012 H01b 0.9800 . ?
C012 H01c 0.9800 . ?
C012 C013 1.515(5) . ?
C013 H013 1.0000 . ?
C014 H014 0.9500 . ?
C014 C01F 1.369(7) . ?
C015 H015 0.9500 . ?
C015 C019 1.361(6) . ?
C016 H016 0.9500 . ?
C016 C017 1.379(6) . ?
C017 H017 0.9500 . ?
C018 H018 0.9500 . ?
C019 H019 0.9500 . ?
C01A H01d 0.9500 . ?
C01A C01C 1.344(8) . ?
C01B H01e 0.9500 . ?
C01C H01f 0.9500 . ?
C01D H01g 0.9500 . ?
C01D C01E 1.375(8) . ?
C01D C01F 1.371(8) . ?
C01E H01h 0.9500 . ?
C01F H01i 0.9500 . ?

loop_
_geom_hbond_atom_site_label_D
_geom_hbond_atom_site_label_H
_geom_hbond_atom_site_label_A
_geom_hbond_distance_DH
_geom_hbond_distance_HA
_geom_hbond_distance_DA
_geom_hbond_angle_DHA
_geom_hbond_site_symmetry_A
C00N H00N O002 0.9500 2.133(5) 2.787(5) 124.85(13) .
C00T H00T O003 0.9500 2.119(5) 2.785(5) 125.92(15) .

loop_
_geom_torsion_atom_site_label_1
_geom_torsion_atom_site_label_2
_geom_torsion_atom_site_label_3
_geom_torsion_atom_site_label_4
_geom_torsion
_geom_torsion_site_symmetry_1
_geom_torsion_site_symmetry_2
_geom_torsion_site_symmetry_3
_geom_torsion_site_symmetry_4
_geom_torsion_publ_flag
Zn01 O002 C009 C00P 159.4(3) . . . . ?
Zn01 O002 C009 C00S -22.3(3) . . . . ?
Zn01 O003 C007 C00J 162.4(3) . . . . ?
Zn01 O003 C007 C00O -18.6(3) . . . . ?
Zn01 N004 C00I C00O 8.2(4) . . . . ?
Zn01 N004 C00M C00C 43.1(3) . . . . ?
Zn01 N004 C00M C00Z -83.9(3) . . . . ?
Zn01 N005 C00G C00S 10.5(4) . . . . ?
Zn01 N005 C013 C00K 47.1(3) . . . . ?
Zn01 N005 C013 C012 -80.2(3) . . . . ?
O002 C009 C00P C00A -2.1(5) . . . . ?
O002 C009 C00P C00Q -178.9(4) . . . . ?
O002 C009 C00S C00G -3.0(5) . . . . ?
O002 C009 C00S C00H -179.0(4) . . . . ?
O003 C007 C00J C00B -177.5(3) . . . . ?
O003 C007 C00J C00E 1.8(4) . . . . ?
O003 C007 C00O C00I -4.3(4) . . . . ?
O003 C007 C00O C019 178.7(4) . . . . ?
N004 C00I C00O C007 9.5(5) . . . . ?
N004 C00I C00O C019 -173.4(5) . . . . ?
N004 C00M C00C C00F -130.8(3) . . . . ?
N004 C00M C00C C016 50.3(4) . . . . ?
N005 C00G C00S C009 8.6(5) . . . . ?
N005 C00G C00S C00H -175.2(5) . . . . ?
N005 C013 C00K C00R -117.0(3) . . . . ?
N005 C013 C00K C014 62.0(4) . . . . ?
C20 C008 C00U C00Q 4.0(5) . . . . ?
C20 C00A C00N C00V 0.8(4) . . . . ?
C20 C00A C00P C009 -172.6(3) . . . . ?
C20 C00A C00P C00Q 4.3(4) . . . . ?
C20 C00W C00D C00V -0.3(5) . . . . ?
C007 C00J C00B C00X 178.2(4) . . . . ?
C007 C00J C00B C015 -2.5(4) . . . . ?
C007 C00J C00E C00T 1.9(5) . . . . ?
C007 C00J C00E C00Y 179.8(4) . . . . ?
C007 C00O C019 C015 -0.1(5) . . . . ?
C008 C00U C00Q C00L 176.5(4) . . . . ?
C008 C00U C00Q C00P -3.5(5) . . . . ?
C009 C00P C00A C00N 8.4(5) . . . . ?
C009 C00P C00Q C00L -3.8(5) . . . . ?
C009 C00P C00Q C00U 176.3(4) . . . . ?
C009 C00S C00H C00L -0.3(5) . . . . ?
C00A C00N C00V C00D 0.4(5) . . . . ?
C00A C00P C00Q C00L 179.3(3) . . . . ?
C00A C00P C00Q C00U -0.7(4) . . . . ?
C00B C00J C00E C00T -178.8(4) . . . . ?
C00B C00J C00E C00Y -0.9(4) . . . . ?
C00B C00X C01B C00Y 0.9(5) . . . . ?
C00B C015 C019 C00O 1.3(5) . . . . ?
C00C C00F C018 C011 -1.4(5) . . . . ?
C00C C016 C017 C011 0.7(5) . . . . ?
C00E C00T C010 C01C -0.6(5) . . . . ?
C00E C00Y C01A C01C -0.6(5) . . . . ?
C00E C00Y C01B C00X -2.9(5) . . . . ?
C00F C018 C011 C017 1.5(5) . . . . ?
C00G C00S C00H C00L -176.6(4) . . . . ?
C00H C00L C00Q C00P 2.9(5) . . . . ?
C00H C00L C00Q C00U -177.2(4) . . . . ?
C00I C00O C019 C015 -177.3(4) . . . . ?
C00K C00R C01E C01D -0.6(5) . . . . ?
C00K C014 C01F C01D -0.6(5) . . . . ?
C00R C01E C01D C01F 1.3(5) . . . . ?
C00T C010 C01C C01A 0.5(5) . . . . ?
C00X C01B C00Y C01A 177.6(5) . . . . ?
C00Y C01A C01C C010 0.1(6) . . . . ?
C014 C01F C01D C01E -0.7(6) . . . . ?
